data_7038026
loop_
_publ_author_name
'Mart\'inez-Ferrat\'e, Oriol'
'L\'opez-Valbuena, Josep M'
'Belmonte, Marta Mart\'inez'
'White, Andrew J. P.'
'Benet-Buchholz, Jordi'
'Britovsek, George J. P.'
'Claver, Carmen'
'van Leeuwen, Piet W. N. M.'

_publ_section_title
;
 Novel iminopyridine derivatives: ligands for preparation of Fe(ii) and
 Cu(ii) dinuclear complexes.
;
_journal_issue 8
_journal_name_full 'Dalton transactions (Cambridge, England : 2003)'
_journal_page_first 3564
_journal_page_last 3576
_journal_paper_doi 10.1039/c5dt04358a
_journal_volume 45
_journal_year 2016
_chemical_formula_sum 'C74 H74 B4 F16 Fe2 N14 O4'
_chemical_formula_weight 1682.41
_chemical_name_systematic
; 
 ? 
;
_space_group_IT_number 14
_symmetry_cell_setting monoclinic
_symmetry_space_group_name_Hall '-P 2ybc'
_symmetry_space_group_name_H-M 'P 1 21/c 1'
_atom_sites_solution_hydrogens geom
_atom_sites_solution_primary direct
_atom_sites_solution_secondary difmap
_audit_creation_method SHELXL-97
_audit_update_record
;
2015-11-16 deposited with the CCDC.
2016-01-08 downloaded from the CCDC.
;
_cell_angle_alpha 90.00
_cell_angle_beta 106.953(5)
_cell_angle_gamma 90.00
_cell_formula_units_Z 4
_cell_length_a 23.784(4)
_cell_length_b 12.120(2)
_cell_length_c 27.502(4)
_cell_measurement_reflns_used 3092
_cell_measurement_temperature 100(2)
_cell_measurement_theta_max 20.94
_cell_measurement_theta_min 2.28
_cell_volume 7583(2)
_computing_cell_refinement 'Bruker APEX2 v2011.4-0'
_computing_data_collection 'Bruker APEX2 v2011.4-0'
_computing_data_reduction 'Bruker SAINT V7.60A'
_computing_molecular_graphics 'Bruker SHELXTL'
_computing_publication_material 'Bruker SHELXTL'
_computing_structure_refinement 'SHELXL-97 (Sheldrick, 2008)'
_computing_structure_solution 'SHELXS-97 (Sheldrick, 2008)'
_diffrn_ambient_temperature 100(2)
_diffrn_detector_area_resol_mean 512
_diffrn_detector_type '4K CCD area detector APEX II'
_diffrn_measured_fraction_theta_full 0.993
_diffrn_measured_fraction_theta_max 0.993
_diffrn_measurement_device_type 'APEX DUO Kappa 4-axis goniometer'
_diffrn_measurement_method
;
 Fullsphere data collection, phi and omega scans
;
_diffrn_measurement_specimen_support 'magnetic support whith MicroMount'
_diffrn_radiation_monochromator 'Quazar MX Multilayer Optics'
_diffrn_radiation_type MoK\a
_diffrn_radiation_wavelength 0.71073
_diffrn_reflns_av_R_equivalents 0.1513
_diffrn_reflns_av_sigmaI/netI 0.1277
_diffrn_reflns_limit_h_max 25
_diffrn_reflns_limit_h_min -26
_diffrn_reflns_limit_k_max 13
_diffrn_reflns_limit_k_min -13
_diffrn_reflns_limit_l_max 30
_diffrn_reflns_limit_l_min -27
_diffrn_reflns_number 62427
_diffrn_reflns_theta_full 23.33
_diffrn_reflns_theta_max 23.33
_diffrn_reflns_theta_min 0.90
_diffrn_source 'Micorfocus source E025 IuS'
_diffrn_source_current 0.6
_diffrn_source_power 50
_diffrn_source_size '0.2 mm x 0.2 mm fine focus'
_diffrn_source_type 'Bruker APEX DUO'
_exptl_absorpt_coefficient_mu 0.482
_exptl_absorpt_correction_T_max 0.9763
_exptl_absorpt_correction_T_min 0.9098
_exptl_absorpt_correction_type empirical
_exptl_absorpt_process_details
; 
 SADABS Version 2008/1 Bruker-Nonius
 Blessing, Acta Cryst. (1995) A51 33-38
;
_exptl_crystal_colour orange
_exptl_crystal_density_diffrn 1.474
_exptl_crystal_density_method 'not measured'
_exptl_crystal_description needle
_exptl_crystal_F_000 3456
_exptl_crystal_size_max 0.20
_exptl_crystal_size_mid 0.05
_exptl_crystal_size_min 0.05
_refine_diff_density_max 0.994
_refine_diff_density_min -0.839
_refine_diff_density_rms 0.098
_refine_ls_extinction_method none
_refine_ls_goodness_of_fit_ref 1.051
_refine_ls_hydrogen_treatment noref
_refine_ls_matrix_type full
_refine_ls_number_parameters 1041
_refine_ls_number_reflns 10939
_refine_ls_number_restraints 1154
_refine_ls_restrained_S_all 1.004
_refine_ls_R_factor_all 0.1694
_refine_ls_R_factor_gt 0.0809
_refine_ls_shift/su_max 0.000
_refine_ls_shift/su_mean 0.000
_refine_ls_structure_factor_coef Fsqd
_refine_ls_weighting_details 'calc w=1/[\s^2^(Fo^2^)+(0.0564P)^2^+45.8607P] where P=(Fo^2^+2Fc^2^)/3'
_refine_ls_weighting_scheme calc
_refine_ls_wR_factor_gt 0.1705
_refine_ls_wR_factor_ref 0.2068
_reflns_number_gt 5857
_reflns_number_total 10939
_reflns_threshold_expression >2sigma(I)
_cod_data_source_file c5dt04358a2.cif
_cod_data_source_block mo_om370_0m
_cod_depositor_comments
;
The following automatic conversions were performed:
'_diffrn_measurement_specimen_suppport' tag replaced with
'_diffrn_measurement_specimen_support' tag as specified in the
replacement file
'/usr/data/users/saulius/crontab/automatic-downloads/rss-feeds/RSC/lib/lists/replacement-tags.lst'.

Automatic conversion script
Id: cif_correct_tags 4268 2015-11-12 08:31:59Z antanas 

The following automatic conversions were performed:

'_symmetry_cell_setting' value 'Monoclinic' changed to 'monoclinic'
according to
/usr/data/users/saulius/crontab/automatic-downloads/rss-feeds/RSC/lib/dictionaries/cif_core.dic
dictionary named 'cif_core.dic' version 2.4.2 from 2011-04-26.

Automatic conversion script
Id: cif_fix_values 4268 2015-11-12 08:31:59Z antanas 

 Adding full bibliography for 7038024--7038030.cif.
;
_cod_original_sg_symbol_H-M P2(1)/c
_cod_database_code 7038026

loop_
_symmetry_equiv_pos_as_xyz
'x, y, z'
'-x, y+1/2, -z+1/2'
'-x, -y, -z'
'x, -y-1/2, z-1/2'

loop_
_atom_site_label
_atom_site_type_symbol
_atom_site_fract_x
_atom_site_fract_y
_atom_site_fract_z
_atom_site_U_iso_or_equiv
_atom_site_adp_type
_atom_site_occupancy
_atom_site_symmetry_multiplicity
_atom_site_calc_flag
_atom_site_refinement_flags
Fe1 Fe 0.15522(4) 0.44327(9) 0.32559(4) 0.0194(3) Uani 1 1 d .
Fe2 Fe 0.35056(4) 0.98808(9) 0.17901(4) 0.0195(3) Uani 1 1 d .
C1 C 0.3253(3) 0.8570(7) 0.0707(3) 0.0247(16) Uani 1 1 d U
C2 C 0.3212(3) 0.7628(7) 0.0415(3) 0.0324(18) Uani 1 1 d U
H2 H 0.3086 0.7678 0.0054 0.039 Uiso 1 1 calc R
C3 C 0.3352(3) 0.6631(7) 0.0644(3) 0.0333(18) Uani 1 1 d U
H3 H 0.3323 0.5977 0.0448 0.040 Uiso 1 1 calc R
C4 C 0.3535(3) 0.6590(7) 0.1163(3) 0.0297(17) Uani 1 1 d U
H4 H 0.3635 0.5901 0.1331 0.036 Uiso 1 1 calc R
C5 C 0.3576(3) 0.7537(7) 0.1442(3) 0.0239(16) Uani 1 1 d U
C6 C 0.3793(3) 0.7537(7) 0.1994(3) 0.0223(16) Uani 1 1 d U
H6 H 0.3923 0.6865 0.2168 0.027 Uiso 1 1 calc R
C7 C 0.3122(4) 0.9715(7) 0.0474(3) 0.035(2) Uani 1 1 d U
H7A H 0.2817 1.0065 0.0595 0.053 Uiso 1 1 calc R
H7B H 0.2986 0.9654 0.0103 0.053 Uiso 1 1 calc R
H7C H 0.3480 1.0164 0.0575 0.053 Uiso 1 1 calc R
C8 C 0.4070(3) 0.8342(6) 0.2787(3) 0.0167(15) Uani 1 1 d U
C9 C 0.4682(3) 0.8366(6) 0.2996(3) 0.0195(16) Uani 1 1 d U
H9 H 0.4923 0.8419 0.2776 0.023 Uiso 1 1 calc R
C10 C 0.4940(3) 0.8316(6) 0.3511(3) 0.0206(16) Uani 1 1 d U
C11 C 0.4576(3) 0.8254(6) 0.3830(3) 0.0198(16) Uani 1 1 d U
H11 H 0.4747 0.8241 0.4188 0.024 Uiso 1 1 calc R
C12 C 0.3969(3) 0.8213(6) 0.3631(3) 0.0176(14) Uani 1 1 d U
C13 C 0.3715(3) 0.8248(6) 0.3115(3) 0.0165(14) Uani 1 1 d U
C14 C 0.5600(3) 0.8305(7) 0.3730(3) 0.034(2) Uani 1 1 d U
H14A H 0.5779 0.8047 0.3471 0.050 Uiso 1 1 calc R
H14B H 0.5711 0.7809 0.4024 0.050 Uiso 1 1 calc R
H14C H 0.5740 0.9053 0.3837 0.050 Uiso 1 1 calc R
C15 C 0.3561(3) 0.8056(6) 0.3958(3) 0.0199(15) Uani 1 1 d U
H15 H 0.3734 0.8407 0.4298 0.024 Uiso 1 1 calc R
C16 C 0.2969(3) 0.8578(6) 0.3692(3) 0.0206(16) Uani 1 1 d U
H16A H 0.2692 0.8472 0.3896 0.025 Uiso 1 1 calc R
H16B H 0.3016 0.9380 0.3646 0.025 Uiso 1 1 calc R
C17 C 0.2740(3) 0.8021(6) 0.3186(3) 0.0211(15) Uani 1 1 d U
H17 H 0.2350 0.8356 0.3008 0.025 Uiso 1 1 calc R
C18 C 0.3467(3) 0.6832(6) 0.4022(3) 0.0159(14) Uani 1 1 d U
C19 C 0.3826(3) 0.6190(6) 0.4412(3) 0.0194(16) Uani 1 1 d U
H19 H 0.4132 0.6541 0.4666 0.023 Uiso 1 1 calc R
C20 C 0.3753(3) 0.5062(6) 0.4443(3) 0.0211(16) Uani 1 1 d U
C21 C 0.3292(3) 0.4583(6) 0.4073(3) 0.0207(16) Uani 1 1 d U
H21 H 0.3223 0.3815 0.4091 0.025 Uiso 1 1 calc R
C22 C 0.2931(3) 0.5182(6) 0.3680(3) 0.0165(14) Uani 1 1 d U
C23 C 0.3016(3) 0.6319(6) 0.3648(3) 0.0167(14) Uani 1 1 d U
C24 C 0.4175(3) 0.4397(7) 0.4855(3) 0.032(2) Uani 1 1 d U
H24A H 0.4474 0.4065 0.4720 0.048 Uiso 1 1 calc R
H24B H 0.3959 0.3814 0.4971 0.048 Uiso 1 1 calc R
H24C H 0.4365 0.4882 0.5141 0.048 Uiso 1 1 calc R
C25 C 0.2590(3) 0.4254(6) 0.2910(3) 0.0188(16) Uani 1 1 d U
H25 H 0.2980 0.4315 0.2888 0.023 Uiso 1 1 calc R
C26 C 0.2146(3) 0.3688(6) 0.2509(3) 0.0200(15) Uani 1 1 d U
C27 C 0.2280(3) 0.3278(6) 0.2091(3) 0.0243(17) Uani 1 1 d U
H27 H 0.2666 0.3350 0.2061 0.029 Uiso 1 1 calc R
C28 C 0.1847(3) 0.2760(6) 0.1715(3) 0.0261(17) Uani 1 1 d U
H28 H 0.1926 0.2479 0.1420 0.031 Uiso 1 1 calc R
C29 C 0.1292(3) 0.2661(6) 0.1780(3) 0.0261(17) Uani 1 1 d U
H29 H 0.0986 0.2307 0.1526 0.031 Uiso 1 1 calc R
C30 C 0.1180(3) 0.3072(6) 0.2211(3) 0.0227(16) Uani 1 1 d U
C31 C 0.0581(3) 0.2942(7) 0.2284(3) 0.0296(19) Uani 1 1 d U
H31A H 0.0620 0.2594 0.2614 0.044 Uiso 1 1 calc R
H31B H 0.0336 0.2479 0.2012 0.044 Uiso 1 1 calc R
H31C H 0.0398 0.3669 0.2275 0.044 Uiso 1 1 calc R
N1 N 0.3421(2) 0.8533(5) 0.1219(2) 0.0182(13) Uani 1 1 d U
N2 N 0.3813(2) 0.8420(5) 0.2247(2) 0.0176(13) Uani 1 1 d U
N3 N 0.2463(3) 0.4668(5) 0.3291(2) 0.0197(13) Uani 1 1 d U
N4 N 0.1589(3) 0.3602(5) 0.2569(2) 0.0205(13) Uani 1 1 d U
O1 O 0.31209(19) 0.8182(4) 0.28717(17) 0.0185(11) Uani 1 1 d U
O2 O 0.26530(19) 0.6861(4) 0.32356(17) 0.0204(11) Uani 1 1 d U
N5 N 0.0710(3) 0.4156(5) 0.3341(2) 0.0274(16) Uani 1 1 d .
N6 N 0.1818(3) 0.2898(6) 0.3649(2) 0.0273(17) Uani 1 1 d .
C32 C 0.0284(4) 0.4106(6) 0.3455(3) 0.031(2) Uani 1 1 d .
C33 C -0.0240(4) 0.4012(7) 0.3615(3) 0.041(2) Uani 1 1 d .
H33A H -0.0136 0.3731 0.3964 0.062 Uiso 1 1 calc R
H33B H -0.0515 0.3501 0.3389 0.062 Uiso 1 1 calc R
H33C H -0.0424 0.4739 0.3601 0.062 Uiso 1 1 calc R
C34 C 0.1945(3) 0.2063(8) 0.3853(3) 0.031(2) Uani 1 1 d .
C35 C 0.2106(4) 0.1012(7) 0.4118(3) 0.038(2) Uani 1 1 d .
H35A H 0.2535 0.0938 0.4230 0.058 Uiso 1 1 calc R
H35B H 0.1935 0.0404 0.3888 0.058 Uiso 1 1 calc R
H35C H 0.1957 0.0990 0.4415 0.058 Uiso 1 1 calc R
C36 C 0.1774(3) 0.5606(7) 0.4342(3) 0.0253(16) Uani 1 1 d U
C37 C 0.1813(3) 0.6558(7) 0.4644(3) 0.0289(17) Uani 1 1 d U
H37 H 0.1918 0.6480 0.5003 0.035 Uiso 1 1 calc R
C38 C 0.1705(3) 0.7590(7) 0.4437(3) 0.0294(18) Uani 1 1 d U
H38 H 0.1748 0.8223 0.4649 0.035 Uiso 1 1 calc R
C39 C 0.1530(3) 0.7694(7) 0.3912(3) 0.0272(17) Uani 1 1 d U
H39 H 0.1439 0.8393 0.3752 0.033 Uiso 1 1 calc R
C40 C 0.1493(3) 0.6713(6) 0.3622(3) 0.0203(15) Uani 1 1 d U
C41 C 0.1874(4) 0.4479(7) 0.4560(3) 0.038(2) Uani 1 1 d U
H41A H 0.1561 0.3987 0.4367 0.056 Uiso 1 1 calc R
H41B H 0.1870 0.4500 0.4916 0.056 Uiso 1 1 calc R
H41C H 0.2255 0.4205 0.4543 0.056 Uiso 1 1 calc R
C42 C 0.1284(3) 0.6760(7) 0.3074(3) 0.0221(16) Uani 1 1 d U
H42 H 0.1172 0.7450 0.2911 0.027 Uiso 1 1 calc R
C43 C 0.0982(3) 0.5973(6) 0.2274(3) 0.0177(15) Uani 1 1 d U
C44 C 0.0377(3) 0.5942(6) 0.2081(3) 0.0210(16) Uani 1 1 d U
H44 H 0.0148 0.5870 0.2311 0.025 Uiso 1 1 calc R
C45 C 0.0093(3) 0.6011(6) 0.1567(3) 0.0229(16) Uani 1 1 d U
C46 C 0.0435(3) 0.6136(6) 0.1239(3) 0.0212(16) Uani 1 1 d U
H46 H 0.0248 0.6192 0.0884 0.025 Uiso 1 1 calc R
C47 C 0.1051(3) 0.6180(6) 0.1420(3) 0.0174(14) Uani 1 1 d U
C48 C 0.1320(3) 0.6115(6) 0.1933(3) 0.0153(14) Uani 1 1 d U
C49 C -0.0566(3) 0.5969(7) 0.1364(3) 0.032(2) Uani 1 1 d U
H49A H -0.0691 0.6300 0.1025 0.047 Uiso 1 1 calc R
H49B H -0.0740 0.6380 0.1592 0.047 Uiso 1 1 calc R
H49C H -0.0697 0.5199 0.1344 0.047 Uiso 1 1 calc R
C50 C 0.1427(3) 0.6364(6) 0.1066(3) 0.0196(15) Uani 1 1 d U
H50 H 0.1233 0.6043 0.0723 0.023 Uiso 1 1 calc R
C51 C 0.2023(3) 0.5816(6) 0.1306(3) 0.0232(16) Uani 1 1 d U
H51A H 0.1973 0.5012 0.1342 0.028 Uiso 1 1 calc R
H51B H 0.2286 0.5933 0.1090 0.028 Uiso 1 1 calc R
C52 C 0.2281(3) 0.6330(6) 0.1816(3) 0.0180(15) Uani 1 1 d U
H52 H 0.2669 0.5968 0.1976 0.022 Uiso 1 1 calc R
C53 C 0.1536(3) 0.7600(6) 0.1024(3) 0.0198(15) Uani 1 1 d U
C54 C 0.1163(3) 0.8263(6) 0.0655(3) 0.0193(16) Uani 1 1 d U
H54 H 0.0841 0.7939 0.0406 0.023 Uiso 1 1 calc R
C55 C 0.1257(3) 0.9403(7) 0.0645(3) 0.0237(16) Uani 1 1 d U
C56 C 0.1737(3) 0.9859(6) 0.1011(3) 0.0186(15) Uani 1 1 d U
H56 H 0.1813 1.0628 0.1006 0.022 Uiso 1 1 calc R
C57 C 0.2105(3) 0.9196(6) 0.1382(3) 0.0190(15) Uani 1 1 d U
C58 C 0.2006(3) 0.8055(6) 0.1390(3) 0.0175(14) Uani 1 1 d U
C59 C 0.0831(3) 1.0134(7) 0.0261(3) 0.0288(19) Uani 1 1 d U
H59A H 0.0734 0.9788 -0.0075 0.043 Uiso 1 1 calc R
H59B H 0.1014 1.0854 0.0248 0.043 Uiso 1 1 calc R
H59C H 0.0472 1.0233 0.0362 0.043 Uiso 1 1 calc R
C60 C 0.2461(3) 1.0159(6) 0.2130(3) 0.0171(15) Uani 1 1 d U
H60 H 0.2065 1.0156 0.2141 0.021 Uiso 1 1 calc R
C61 C 0.2907(3) 1.0703(6) 0.2530(3) 0.0209(15) Uani 1 1 d U
C62 C 0.2762(3) 1.1177(6) 0.2937(3) 0.0234(16) Uani 1 1 d U
H62 H 0.2371 1.1149 0.2958 0.028 Uiso 1 1 calc R
C63 C 0.3203(3) 1.1694(6) 0.3312(3) 0.0282(17) Uani 1 1 d U
H63 H 0.3123 1.2008 0.3602 0.034 Uiso 1 1 calc R
C64 C 0.3758(3) 1.1740(6) 0.3256(3) 0.0268(17) Uani 1 1 d U
H64 H 0.4062 1.2101 0.3508 0.032 Uiso 1 1 calc R
C65 C 0.3883(3) 1.1276(6) 0.2844(3) 0.0233(16) Uani 1 1 d U
C66 C 0.4482(3) 1.1345(6) 0.2773(3) 0.0271(19) Uani 1 1 d U
H66A H 0.4653 1.0604 0.2795 0.041 Uiso 1 1 calc R
H66B H 0.4734 1.1814 0.3038 0.041 Uiso 1 1 calc R
H66C H 0.4453 1.1661 0.2438 0.041 Uiso 1 1 calc R
N7 N 0.1624(2) 0.5700(5) 0.3834(2) 0.0231(14) Uani 1 1 d U
N8 N 0.1248(3) 0.5897(5) 0.2809(2) 0.0211(14) Uani 1 1 d U
N9 N 0.2589(2) 0.9685(5) 0.1763(2) 0.0176(13) Uani 1 1 d U
N10 N 0.3461(2) 1.0755(5) 0.2478(2) 0.0181(13) Uani 1 1 d U
O3 O 0.19211(19) 0.6174(4) 0.21506(17) 0.0189(11) Uani 1 1 d U
O4 O 0.2385(2) 0.7480(4) 0.17768(18) 0.0195(11) Uani 1 1 d U
C67 C 0.4771(4) 1.0244(7) 0.1560(3) 0.027(2) Uani 1 1 d .
C68 C 0.5304(3) 1.0347(7) 0.1405(3) 0.036(2) Uani 1 1 d .
H68A H 0.5205 1.0644 0.1059 0.054 Uiso 1 1 calc R
H68B H 0.5487 0.9620 0.1414 0.054 Uiso 1 1 calc R
H68C H 0.5578 1.0847 0.1638 0.054 Uiso 1 1 calc R
C69 C 0.3037(4) 1.2178(8) 0.1124(3) 0.033(2) Uani 1 1 d .
C70 C 0.2822(4) 1.3131(8) 0.0809(4) 0.049(3) Uani 1 1 d .
H70A H 0.3093 1.3307 0.0611 0.073 Uiso 1 1 calc R
H70B H 0.2796 1.3761 0.1025 0.073 Uiso 1 1 calc R
H70C H 0.2432 1.2970 0.0577 0.073 Uiso 1 1 calc R
N11 N 0.4352(3) 1.0182(5) 0.1680(2) 0.0284(17) Uani 1 1 d .
N12 N 0.3208(3) 1.1437(6) 0.1374(3) 0.0309(17) Uani 1 1 d .
N1X N 0.4772(3) 0.8022(7) 0.0795(3) 0.052(2) Uani 1 1 d .
C1X C 0.4792(4) 0.7102(9) 0.0722(3) 0.038(2) Uani 1 1 d .
C2X C 0.4822(4) 0.5932(7) 0.0632(4) 0.059(3) Uani 1 1 d .
H2X1 H 0.4804 0.5525 0.0936 0.089 Uiso 1 1 calc R
H2X2 H 0.5191 0.5761 0.0559 0.089 Uiso 1 1 calc R
H2X3 H 0.4490 0.5716 0.0343 0.089 Uiso 1 1 calc R
N1Y N 0.0200(3) 0.6535(8) 0.4071(3) 0.052(2) Uani 1 1 d .
C1Y C 0.0182(4) 0.7399(10) 0.4209(4) 0.042(3) Uani 1 1 d .
C2Y C 0.0145(5) 0.8564(9) 0.4358(4) 0.066(3) Uani 1 1 d .
H2Y1 H 0.0542 0.8871 0.4487 0.099 Uiso 1 1 calc R
H2Y2 H -0.0053 0.8602 0.4625 0.099 Uiso 1 1 calc R
H2Y3 H -0.0080 0.8990 0.4062 0.099 Uiso 1 1 calc R
B1A B 0.3732(5) 0.1190(9) 0.4774(4) 0.040(3) Uani 1 1 d .
F1A F 0.3367(2) 0.2066(4) 0.4591(2) 0.0613(16) Uani 1 1 d .
F2A F 0.3507(3) 0.0597(5) 0.5093(2) 0.079(2) Uani 1 1 d .
F3A F 0.4294(2) 0.1541(4) 0.50390(19) 0.0547(15) Uani 1 1 d .
F4A F 0.3761(3) 0.0537(5) 0.4371(2) 0.0761(19) Uani 1 1 d .
B1B B 0.3846(5) 0.4581(9) 0.2331(4) 0.040(3) Uani 1 1 d .
F1B F 0.3596(2) 0.5386(4) 0.25763(19) 0.0439(13) Uani 1 1 d .
F2B F 0.3426(2) 0.4378(6) 0.1863(2) 0.076(2) Uani 1 1 d .
F3B F 0.3958(3) 0.3673(5) 0.2606(3) 0.096(2) Uani 1 1 d .
F4B F 0.43325(19) 0.5024(4) 0.2230(2) 0.0509(15) Uani 1 1 d .
B1C B 0.1208(5) 0.3724(15) 0.0121(4) 0.064(4) Uani 1 1 d .
F1C F 0.1321(3) 0.3557(7) 0.0617(2) 0.090(2) Uani 1 1 d .
F2C F 0.0637(3) 0.3632(11) -0.0122(3) 0.178(5) Uani 1 1 d .
F3C F 0.1501(3) 0.2941(5) -0.0096(2) 0.0707(18) Uani 1 1 d .
F4C F 0.1432(5) 0.4722(6) 0.0010(3) 0.121(3) Uani 1 1 d .
B1D B 0.1193(4) 0.9627(8) 0.2626(4) 0.027(2) Uani 1 1 d .
F1D F 0.06574(19) 0.9271(4) 0.2670(2) 0.0515(15) Uani 1 1 d .
F2D F 0.1149(3) 1.0625(4) 0.2397(3) 0.0743(19) Uani 1 1 d .
F3D F 0.1587(2) 0.9696(5) 0.3106(2) 0.0582(16) Uani 1 1 d .
F4D F 0.14022(19) 0.8852(4) 0.23482(17) 0.0378(12) Uani 1 1 d .

loop_
_atom_site_aniso_label
_atom_site_aniso_U_11
_atom_site_aniso_U_22
_atom_site_aniso_U_33
_atom_site_aniso_U_23
_atom_site_aniso_U_13
_atom_site_aniso_U_12
Fe1 0.0133(6) 0.0218(7) 0.0254(6) -0.0009(5) 0.0093(5) -0.0004(5)
Fe2 0.0109(6) 0.0236(7) 0.0266(6) 0.0020(5) 0.0098(5) -0.0005(5)
C1 0.015(3) 0.033(3) 0.027(3) -0.004(3) 0.008(3) 0.004(3)
C2 0.023(4) 0.048(4) 0.028(4) -0.010(3) 0.011(3) 0.002(3)
C3 0.022(4) 0.041(4) 0.040(4) -0.011(3) 0.014(3) -0.002(3)
C4 0.020(4) 0.033(4) 0.038(3) -0.006(3) 0.011(3) -0.001(3)
C5 0.016(3) 0.028(3) 0.032(3) -0.004(3) 0.014(3) 0.002(3)
C6 0.016(3) 0.024(4) 0.030(3) 0.000(3) 0.010(3) -0.001(3)
C7 0.036(5) 0.037(4) 0.032(4) 0.001(3) 0.010(4) 0.000(4)
C8 0.015(3) 0.014(3) 0.022(3) 0.002(3) 0.007(2) -0.002(3)
C9 0.015(3) 0.018(4) 0.028(3) -0.001(3) 0.011(3) -0.001(3)
C10 0.016(3) 0.019(4) 0.027(3) 0.001(3) 0.006(3) 0.000(3)
C11 0.020(3) 0.018(4) 0.022(3) -0.004(3) 0.006(3) -0.001(3)
C12 0.016(3) 0.016(3) 0.022(3) 0.005(3) 0.007(2) 0.002(3)
C13 0.010(3) 0.016(3) 0.023(3) 0.002(3) 0.004(2) -0.002(3)
C14 0.018(4) 0.039(5) 0.042(4) 0.000(4) 0.005(3) 0.000(4)
C15 0.017(3) 0.023(3) 0.022(3) 0.001(3) 0.008(3) -0.002(3)
C16 0.016(3) 0.022(3) 0.027(3) 0.002(3) 0.012(3) 0.002(3)
C17 0.013(3) 0.028(3) 0.025(3) 0.008(3) 0.009(3) 0.005(3)
C18 0.011(3) 0.021(3) 0.019(3) 0.001(3) 0.011(2) 0.001(3)
C19 0.020(3) 0.026(3) 0.016(3) 0.002(3) 0.011(3) 0.002(3)
C20 0.025(3) 0.021(3) 0.020(3) 0.003(3) 0.010(3) 0.001(3)
C21 0.019(3) 0.019(3) 0.027(3) 0.003(3) 0.012(3) -0.002(3)
C22 0.013(3) 0.018(3) 0.024(3) -0.001(3) 0.013(2) -0.004(3)
C23 0.012(3) 0.020(3) 0.022(3) 0.002(3) 0.011(3) 0.001(3)
C24 0.026(4) 0.037(5) 0.033(4) 0.006(3) 0.007(3) 0.004(4)
C25 0.015(3) 0.019(4) 0.024(3) 0.003(3) 0.008(3) -0.003(3)
C26 0.018(3) 0.018(3) 0.024(3) 0.004(3) 0.007(3) 0.000(3)
C27 0.024(3) 0.024(4) 0.028(3) -0.003(3) 0.012(3) -0.005(3)
C28 0.028(3) 0.023(4) 0.029(4) -0.002(3) 0.011(3) -0.001(3)
C29 0.025(3) 0.022(4) 0.030(4) -0.004(3) 0.005(3) -0.005(3)
C30 0.018(3) 0.021(4) 0.027(3) 0.002(3) 0.004(3) 0.001(3)
C31 0.018(4) 0.029(4) 0.041(4) -0.008(4) 0.007(3) 0.002(3)
N1 0.007(3) 0.022(3) 0.027(3) -0.004(2) 0.009(2) -0.002(3)
N2 0.012(3) 0.019(3) 0.026(3) -0.001(2) 0.010(2) -0.008(3)
N3 0.021(3) 0.015(3) 0.026(3) 0.001(2) 0.012(2) -0.003(2)
N4 0.017(3) 0.021(3) 0.024(3) 0.003(2) 0.005(2) 0.002(3)
O1 0.010(2) 0.023(3) 0.024(2) 0.002(2) 0.007(2) -0.001(2)
O2 0.011(2) 0.028(3) 0.022(2) 0.008(2) 0.005(2) -0.001(2)
N5 0.018(4) 0.031(4) 0.031(4) -0.004(3) 0.004(3) 0.000(3)
N6 0.014(4) 0.041(5) 0.031(4) -0.004(4) 0.014(3) -0.006(4)
C32 0.031(5) 0.017(5) 0.042(5) -0.008(4) 0.008(5) -0.002(4)
C33 0.033(5) 0.040(6) 0.067(6) -0.004(5) 0.039(5) -0.008(4)
C34 0.011(4) 0.046(7) 0.037(5) -0.007(5) 0.010(4) -0.010(4)
C35 0.030(5) 0.022(5) 0.063(6) -0.001(5) 0.013(5) 0.003(4)
C36 0.017(3) 0.037(4) 0.025(3) 0.000(3) 0.012(3) -0.007(3)
C37 0.019(3) 0.039(4) 0.030(3) -0.007(3) 0.009(3) -0.009(3)
C38 0.025(4) 0.033(4) 0.035(3) -0.015(3) 0.015(3) -0.009(3)
C39 0.024(4) 0.023(4) 0.036(3) -0.007(3) 0.012(3) -0.006(3)
C40 0.015(3) 0.022(3) 0.029(3) -0.002(3) 0.015(3) -0.006(3)
C41 0.041(5) 0.045(4) 0.027(4) 0.004(4) 0.010(4) -0.002(4)
C42 0.016(3) 0.024(4) 0.029(3) 0.000(3) 0.011(3) -0.007(3)
C43 0.014(3) 0.017(3) 0.024(3) 0.002(3) 0.009(3) 0.000(3)
C44 0.019(3) 0.019(4) 0.028(3) 0.002(3) 0.010(3) -0.004(3)
C45 0.016(3) 0.024(4) 0.029(3) 0.004(3) 0.007(3) -0.006(3)
C46 0.018(3) 0.024(4) 0.020(3) 0.000(3) 0.002(3) -0.007(3)
C47 0.015(3) 0.017(3) 0.022(3) -0.001(3) 0.007(2) -0.004(3)
C48 0.013(3) 0.010(3) 0.024(3) -0.003(3) 0.007(2) -0.002(3)
C49 0.020(4) 0.040(5) 0.038(4) 0.007(4) 0.013(3) -0.003(4)
C50 0.018(3) 0.021(3) 0.021(3) -0.001(3) 0.007(3) 0.000(3)
C51 0.019(3) 0.025(4) 0.028(3) 0.002(3) 0.012(3) -0.001(3)
C52 0.013(3) 0.019(3) 0.025(3) 0.004(3) 0.012(3) 0.000(3)
C53 0.017(3) 0.027(3) 0.019(3) 0.000(3) 0.012(3) -0.002(3)
C54 0.015(3) 0.028(3) 0.018(3) -0.003(3) 0.008(3) -0.006(3)
C55 0.021(3) 0.030(4) 0.022(3) 0.001(3) 0.011(3) 0.002(3)
C56 0.015(3) 0.024(4) 0.022(3) 0.002(3) 0.012(3) 0.004(3)
C57 0.012(3) 0.025(3) 0.023(3) 0.000(3) 0.010(3) 0.003(3)
C58 0.013(3) 0.024(3) 0.019(3) 0.002(3) 0.010(3) 0.001(3)
C59 0.023(4) 0.035(4) 0.026(4) 0.006(3) 0.004(3) 0.000(3)
C60 0.012(3) 0.020(4) 0.024(3) 0.004(3) 0.012(3) 0.001(3)
C61 0.015(3) 0.020(3) 0.027(3) 0.001(3) 0.005(3) 0.001(3)
C62 0.019(3) 0.024(4) 0.027(3) 0.002(3) 0.006(3) 0.003(3)
C63 0.027(3) 0.026(4) 0.031(4) -0.004(3) 0.009(3) 0.005(3)
C64 0.021(3) 0.023(4) 0.035(4) -0.005(3) 0.005(3) -0.001(3)
C65 0.018(3) 0.017(4) 0.033(4) -0.001(3) 0.005(3) -0.002(3)
C66 0.023(4) 0.022(4) 0.037(4) -0.004(3) 0.009(3) -0.006(3)
N7 0.014(3) 0.033(3) 0.025(3) 0.002(2) 0.012(3) 0.000(3)
N8 0.016(3) 0.029(3) 0.020(3) 0.000(3) 0.007(2) 0.003(3)
N9 0.012(3) 0.020(3) 0.022(3) 0.003(2) 0.007(2) 0.002(2)
N10 0.012(3) 0.013(3) 0.029(3) 0.004(2) 0.007(2) -0.001(2)
O3 0.011(2) 0.023(3) 0.025(2) 0.000(2) 0.008(2) -0.002(2)
O4 0.012(2) 0.018(3) 0.028(3) 0.002(2) 0.005(2) 0.000(2)
C67 0.026(5) 0.031(5) 0.023(5) 0.004(4) 0.006(4) -0.001(4)
C68 0.019(4) 0.047(6) 0.054(6) 0.001(5) 0.028(4) -0.001(4)
C69 0.023(5) 0.050(7) 0.029(5) 0.002(5) 0.010(4) -0.003(5)
C70 0.032(5) 0.060(7) 0.057(6) 0.026(5) 0.017(5) 0.011(5)
N11 0.019(4) 0.032(4) 0.037(4) 0.001(3) 0.012(3) -0.004(3)
N12 0.016(4) 0.046(5) 0.035(4) 0.008(4) 0.013(3) 0.003(4)
N1X 0.034(5) 0.040(6) 0.078(6) 0.004(5) 0.012(4) -0.002(4)
C1X 0.017(5) 0.042(7) 0.055(6) 0.005(5) 0.012(4) -0.002(5)
C2X 0.045(6) 0.028(6) 0.115(9) -0.006(6) 0.040(6) -0.004(5)
N1Y 0.035(5) 0.049(6) 0.070(6) 0.003(5) 0.011(4) -0.004(5)
C1Y 0.025(5) 0.053(8) 0.047(6) 0.002(6) 0.007(5) -0.009(5)
C2Y 0.056(7) 0.052(8) 0.105(9) 0.016(7) 0.046(7) 0.002(6)
B1A 0.045(7) 0.034(7) 0.040(7) 0.007(5) 0.013(6) 0.009(6)
F1A 0.042(3) 0.034(3) 0.098(4) 0.015(3) 0.006(3) 0.001(3)
F2A 0.063(4) 0.079(5) 0.100(5) 0.046(4) 0.035(4) 0.000(3)
F3A 0.046(3) 0.054(4) 0.059(3) 0.002(3) 0.007(3) 0.008(3)
F4A 0.087(5) 0.074(5) 0.066(4) -0.033(3) 0.021(4) -0.012(4)
B1B 0.052(7) 0.032(7) 0.033(6) 0.001(5) 0.010(6) -0.007(6)
F1B 0.031(3) 0.045(3) 0.062(3) 0.009(3) 0.024(3) 0.003(2)
F2B 0.042(4) 0.113(6) 0.084(5) -0.031(4) 0.033(3) -0.032(3)
F3B 0.137(6) 0.040(4) 0.130(6) 0.028(4) 0.067(5) 0.018(4)
F4B 0.020(3) 0.040(3) 0.105(4) -0.004(3) 0.037(3) 0.000(2)
B1C 0.034(8) 0.129(15) 0.028(7) 0.012(8) 0.008(6) 0.007(8)
F1C 0.067(4) 0.160(7) 0.040(4) 0.021(4) 0.011(3) -0.001(4)
F2C 0.034(4) 0.436(17) 0.065(5) 0.073(7) 0.017(4) 0.047(7)
F3C 0.083(4) 0.047(4) 0.099(5) -0.016(3) 0.052(4) -0.004(3)
F4C 0.228(10) 0.067(5) 0.097(6) -0.003(4) 0.095(6) 0.029(6)
B1D 0.020(5) 0.026(6) 0.037(6) 0.003(5) 0.011(5) -0.002(4)
F1D 0.023(3) 0.047(3) 0.097(4) -0.010(3) 0.037(3) -0.007(2)
F2D 0.088(5) 0.032(4) 0.129(5) 0.026(4) 0.073(4) 0.023(3)
F3D 0.038(3) 0.080(4) 0.061(4) -0.010(3) 0.020(3) 0.007(3)
F4D 0.028(3) 0.042(3) 0.052(3) 0.000(2) 0.026(2) 0.001(2)

loop_
_atom_type_symbol
_atom_type_description
_atom_type_scat_dispersion_real
_atom_type_scat_dispersion_imag
_atom_type_scat_source
C C 0.0033 0.0016 'International Tables Vol C Tables 4.2.6.8 and 6.1.1.4'
H H 0.0000 0.0000 'International Tables Vol C Tables 4.2.6.8 and 6.1.1.4'
B B 0.0013 0.0007 'International Tables Vol C Tables 4.2.6.8 and 6.1.1.4'
F F 0.0171 0.0103 'International Tables Vol C Tables 4.2.6.8 and 6.1.1.4'
Fe Fe 0.3463 0.8444 'International Tables Vol C Tables 4.2.6.8 and 6.1.1.4'
N N 0.0061 0.0033 'International Tables Vol C Tables 4.2.6.8 and 6.1.1.4'
O O 0.0106 0.0060 'International Tables Vol C Tables 4.2.6.8 and 6.1.1.4'

loop_
_geom_angle_atom_site_label_1
_geom_angle_atom_site_label_2
_geom_angle_atom_site_label_3
_geom_angle
N5 Fe1 N6 87.5(2)
N5 Fe1 N3 171.3(2)
N6 Fe1 N3 87.0(2)
N5 Fe1 N8 91.3(2)
N6 Fe1 N8 175.4(2)
N3 Fe1 N8 94.7(2)
N5 Fe1 N4 107.8(2)
N6 Fe1 N4 87.4(2)
N3 Fe1 N4 78.7(2)
N8 Fe1 N4 88.7(2)
N5 Fe1 N7 84.6(2)
N6 Fe1 N7 107.1(2)
N3 Fe1 N7 90.6(2)
N8 Fe1 N7 77.2(2)
N4 Fe1 N7 161.6(2)
N11 Fe2 N2 92.8(2)
N11 Fe2 N9 169.7(2)
N2 Fe2 N9 95.5(2)
N11 Fe2 N10 108.8(2)
N2 Fe2 N10 89.3(2)
N9 Fe2 N10 77.4(2)
N11 Fe2 N12 87.4(2)
N2 Fe2 N12 176.0(2)
N9 Fe2 N12 84.7(2)
N10 Fe2 N12 86.9(2)
N11 Fe2 N1 85.5(2)
N2 Fe2 N1 75.9(2)
N9 Fe2 N1 90.7(2)
N10 Fe2 N1 160.1(2)
N12 Fe2 N1 108.1(2)
N1 C1 C2 121.9(8)
N1 C1 C7 115.5(7)
C2 C1 C7 122.5(7)
C3 C2 C1 119.9(8)
C2 C3 C4 118.6(8)
C3 C4 C5 120.2(8)
N1 C5 C4 121.9(7)
N1 C5 C6 116.1(7)
C4 C5 C6 122.0(8)
N2 C6 C5 121.2(7)
C9 C8 C13 118.9(6)
C9 C8 N2 120.2(6)
C13 C8 N2 120.9(6)
C10 C9 C8 121.5(7)
C9 C10 C11 118.5(7)
C9 C10 C14 120.9(7)
C11 C10 C14 120.6(7)
C12 C11 C10 121.0(7)
C13 C12 C11 120.0(7)
C13 C12 C15 117.0(6)
C11 C12 C15 122.9(6)
C12 C13 O1 125.4(6)
C12 C13 C8 120.1(6)
O1 C13 C8 114.5(6)
C12 C15 C18 109.5(6)
C12 C15 C16 108.9(6)
C18 C15 C16 108.4(6)
C17 C16 C15 107.1(6)
O2 C17 O1 109.0(6)
O2 C17 C16 112.2(6)
O1 C17 C16 112.1(6)
C23 C18 C19 118.9(7)
C23 C18 C15 117.2(6)
C19 C18 C15 123.8(6)
C20 C19 C18 122.5(7)
C19 C20 C21 117.0(7)
C19 C20 C24 120.4(7)
C21 C20 C24 122.6(7)
C22 C21 C20 122.4(7)
C21 C22 C23 120.0(7)
C21 C22 N3 121.7(6)
C23 C22 N3 118.3(6)
O2 C23 C18 123.8(6)
O2 C23 C22 117.0(6)
C18 C23 C22 119.1(7)
N3 C25 C26 120.8(7)
C27 C26 N4 122.4(7)
C27 C26 C25 120.6(7)
N4 C26 C25 117.0(6)
C26 C27 C28 119.2(7)
C27 C28 C29 118.3(7)
C30 C29 C28 120.5(7)
N4 C30 C29 121.7(7)
N4 C30 C31 117.9(7)
C29 C30 C31 120.3(7)
C1 N1 C5 117.4(7)
C1 N1 Fe2 130.4(5)
C5 N1 Fe2 112.1(5)
C6 N2 C8 116.6(6)
C6 N2 Fe2 114.7(5)
C8 N2 Fe2 128.5(5)
C25 N3 C22 117.6(6)
C25 N3 Fe1 112.8(5)
C22 N3 Fe1 129.6(4)
C30 N4 C26 117.9(6)
C30 N4 Fe1 131.5(5)
C26 N4 Fe1 110.6(4)
C13 O1 C17 117.0(5)
C23 O2 C17 118.3(5)
C32 N5 Fe1 169.2(6)
C34 N6 Fe1 178.1(7)
N5 C32 C33 177.6(9)
N6 C34 C35 179.3(9)
N7 C36 C37 119.7(8)
N7 C36 C41 117.6(7)
C37 C36 C41 122.6(7)
C38 C37 C36 122.1(8)
C37 C38 C39 118.6(8)
C38 C39 C40 117.4(8)
N7 C40 C39 123.2(7)
N7 C40 C42 116.8(7)
C39 C40 C42 119.9(7)
N8 C42 C40 121.0(7)
C44 C43 C48 118.7(7)
C44 C43 N8 119.5(6)
C48 C43 N8 121.8(6)
C45 C44 C43 122.4(7)
C44 C45 C46 117.9(7)
C44 C45 C49 121.7(7)
C46 C45 C49 120.5(7)
C45 C46 C47 121.5(7)
C48 C47 C46 119.2(7)
C48 C47 C50 119.0(6)
C46 C47 C50 121.8(6)
C47 C48 O3 123.8(6)
C47 C48 C43 120.4(6)
O3 C48 C43 115.8(6)
C47 C50 C53 109.7(6)
C47 C50 C51 107.6(6)
C53 C50 C51 107.5(6)
C52 C51 C50 107.5(6)
O4 C52 O3 108.9(5)
O4 C52 C51 111.7(6)
O3 C52 C51 112.8(6)
C58 C53 C54 120.6(7)
C58 C53 C50 117.0(6)
C54 C53 C50 122.2(6)
C53 C54 C55 120.8(7)
C56 C55 C54 118.5(7)
C56 C55 C59 120.6(7)
C54 C55 C59 120.8(7)
C57 C56 C55 120.5(7)
C56 C57 C58 120.6(7)
C56 C57 N9 119.7(7)
C58 C57 N9 119.7(6)
O4 C58 C53 125.0(7)
O4 C58 C57 116.1(6)
C53 C58 C57 118.9(7)
N9 C60 C61 121.2(6)
N10 C61 C62 122.6(7)
N10 C61 C60 117.1(6)
C62 C61 C60 120.3(7)
C63 C62 C61 118.4(7)
C64 C63 C62 118.5(7)
C63 C64 C65 121.5(7)
N10 C65 C64 120.8(7)
N10 C65 C66 117.3(7)
C64 C65 C66 121.9(7)
C36 N7 C40 118.9(7)
C36 N7 Fe1 129.7(6)
C40 N7 Fe1 111.4(5)
C42 N8 C43 118.5(7)
C42 N8 Fe1 113.3(5)
C43 N8 Fe1 128.0(5)
C60 N9 C57 116.0(6)
C60 N9 Fe2 113.1(5)
C57 N9 Fe2 130.7(4)
C65 N10 C61 118.2(6)
C65 N10 Fe2 130.8(5)
C61 N10 Fe2 111.0(4)
C48 O3 C52 117.5(5)
C58 O4 C52 117.9(5)
N11 C67 C68 178.8(9)
N12 C69 C70 179.5(12)
C67 N11 Fe2 169.9(6)
C69 N12 Fe2 174.0(7)
N1X C1X C2X 179.6(13)
N1Y C1Y C2Y 176.6(11)
F2A B1A F1A 108.7(9)
F2A B1A F4A 109.8(9)
F1A B1A F4A 108.9(8)
F2A B1A F3A 108.9(8)
F1A B1A F3A 111.4(8)
F4A B1A F3A 109.3(8)
F3B B1B F4B 113.6(9)
F3B B1B F2B 110.6(9)
F4B B1B F2B 107.4(8)
F3B B1B F1B 110.2(8)
F4B B1B F1B 108.8(8)
F2B B1B F1B 105.9(8)
F1C B1C F2C 112.0(10)
F1C B1C F4C 112.4(12)
F2C B1C F4C 111.3(12)
F1C B1C F3C 110.8(11)
F2C B1C F3C 106.9(12)
F4C B1C F3C 102.9(9)
F2D B1D F3D 109.3(8)
F2D B1D F1D 111.9(7)
F3D B1D F1D 108.8(7)
F2D B1D F4D 109.7(7)
F3D B1D F4D 108.3(7)
F1D B1D F4D 108.8(7)

loop_
_geom_bond_atom_site_label_1
_geom_bond_atom_site_label_2
_geom_bond_distance
Fe1 N5 2.110(7)
Fe1 N6 2.151(8)
Fe1 N3 2.158(6)
Fe1 N8 2.161(6)
Fe1 N4 2.166(6)
Fe1 N7 2.181(6)
Fe2 N11 2.153(7)
Fe2 N2 2.170(6)
Fe2 N9 2.173(6)
Fe2 N10 2.197(6)
Fe2 N12 2.212(8)
Fe2 N1 2.234(6)
C1 N1 1.349(9)
C1 C2 1.383(11)
C1 C7 1.522(11)
C2 C3 1.358(11)
C3 C4 1.368(11)
C4 C5 1.368(11)
C5 N1 1.354(9)
C5 C6 1.453(10)
C6 N2 1.270(9)
C8 C9 1.399(10)
C8 C13 1.408(10)
C8 N2 1.435(9)
C9 C10 1.370(10)
C10 C11 1.403(10)
C10 C14 1.510(10)
C11 C12 1.387(10)
C12 C13 1.371(10)
C12 C15 1.516(10)
C13 O1 1.379(8)
C15 C18 1.518(10)
C15 C16 1.523(10)
C16 C17 1.499(10)
C17 O2 1.434(9)
C17 O1 1.436(8)
C18 C23 1.397(10)
C18 C19 1.397(9)
C19 C20 1.384(10)
C20 C21 1.388(10)
C20 C24 1.508(10)
C21 C22 1.374(10)
C22 C23 1.399(10)
C22 N3 1.442(9)
C23 O2 1.376(8)
C25 N3 1.274(9)
C25 C26 1.458(10)
C26 C27 1.373(10)
C26 N4 1.384(9)
C27 C28 1.379(10)
C28 C29 1.388(10)
C29 C30 1.380(10)
C30 N4 1.332(9)
C30 C31 1.503(10)
N5 C32 1.147(10)
N6 C34 1.155(10)
C32 C33 1.441(12)
C34 C35 1.462(12)
C36 N7 1.342(9)
C36 C37 1.410(11)
C36 C41 1.483(11)
C37 C38 1.368(11)
C38 C39 1.389(11)
C39 C40 1.419(10)
C40 N7 1.356(9)
C40 C42 1.444(10)
C42 N8 1.264(9)
C43 C44 1.382(10)
C43 C48 1.413(10)
C43 N8 1.424(9)
C44 C45 1.380(10)
C45 C46 1.390(10)
C45 C49 1.504(10)
C46 C47 1.405(10)
C47 C48 1.371(10)
C47 C50 1.517(10)
C48 O3 1.381(8)
C50 C53 1.530(10)
C50 C51 1.532(10)
C51 C52 1.492(10)
C52 O4 1.425(8)
C52 O3 1.441(8)
C53 C58 1.383(10)
C53 C54 1.392(10)
C54 C55 1.401(10)
C55 C56 1.398(10)
C55 C59 1.517(10)
C56 C57 1.388(10)
C57 C58 1.405(10)
C57 N9 1.439(9)
C58 O4 1.367(8)
C60 N9 1.272(8)
C60 C61 1.446(10)
C61 N10 1.368(9)
C61 C62 1.388(10)
C62 C63 1.387(10)
C63 C64 1.374(10)
C64 C65 1.374(10)
C65 N10 1.353(9)
C65 C66 1.497(10)
C67 N11 1.140(9)
C67 C68 1.455(11)
C69 N12 1.132(10)
C69 C70 1.445(12)
N1X C1X 1.137(11)
C1X C2X 1.444(13)
N1Y C1Y 1.118(12)
C1Y C2Y 1.480(14)
B1A F2A 1.359(12)
B1A F1A 1.372(11)
B1A F4A 1.381(12)
B1A F3A 1.390(12)
B1B F3B 1.317(12)
B1B F4B 1.375(12)
B1B F2B 1.402(11)
B1B F1B 1.413(12)
B1C F1C 1.328(12)
B1C F2C 1.331(13)
B1C F4C 1.392(16)
B1C F3C 1.409(15)
B1D F2D 1.354(11)
B1D F3D 1.380(10)
B1D F1D 1.382(10)
B1D F4D 1.392(11)

loop_
_geom_torsion_atom_site_label_1
_geom_torsion_atom_site_label_2
_geom_torsion_atom_site_label_3
_geom_torsion_atom_site_label_4
_geom_torsion
N1 C1 C2 C3 -1.0(12)
C7 C1 C2 C3 177.9(7)
C1 C2 C3 C4 -0.5(12)
C2 C3 C4 C5 -0.1(12)
C3 C4 C5 N1 2.0(12)
C3 C4 C5 C6 -177.2(7)
N1 C5 C6 N2 2.7(10)
C4 C5 C6 N2 -178.0(7)
C13 C8 C9 C10 -0.8(11)
N2 C8 C9 C10 178.6(7)
C8 C9 C10 C11 -0.9(11)
C8 C9 C10 C14 178.0(7)
C9 C10 C11 C12 1.8(11)
C14 C10 C11 C12 -177.1(7)
C10 C11 C12 C13 -0.9(11)
C10 C11 C12 C15 175.0(7)
C11 C12 C13 O1 178.1(6)
C15 C12 C13 O1 1.9(11)
C11 C12 C13 C8 -0.9(11)
C15 C12 C13 C8 -177.1(6)
C9 C8 C13 C12 1.8(11)
N2 C8 C13 C12 -177.7(6)
C9 C8 C13 O1 -177.3(6)
N2 C8 C13 O1 3.2(10)
C13 C12 C15 C18 87.5(8)
C11 C12 C15 C18 -88.5(8)
C13 C12 C15 C16 -30.8(9)
C11 C12 C15 C16 153.1(7)
C12 C15 C16 C17 58.9(8)
C18 C15 C16 C17 -60.2(7)
C15 C16 C17 O2 61.3(7)
C15 C16 C17 O1 -61.6(8)
C12 C15 C18 C23 -86.9(7)
C16 C15 C18 C23 31.9(8)
C12 C15 C18 C19 89.1(8)
C16 C15 C18 C19 -152.2(7)
C23 C18 C19 C20 0.1(10)
C15 C18 C19 C20 -175.8(7)
C18 C19 C20 C21 -1.7(10)
C18 C19 C20 C24 176.5(7)
C19 C20 C21 C22 2.2(11)
C24 C20 C21 C22 -175.9(7)
C20 C21 C22 C23 -1.0(11)
C20 C21 C22 N3 178.3(6)
C19 C18 C23 O2 -177.1(6)
C15 C18 C23 O2 -1.0(10)
C19 C18 C23 C22 1.1(10)
C15 C18 C23 C22 177.3(6)
C21 C22 C23 O2 177.7(6)
N3 C22 C23 O2 -1.6(9)
C21 C22 C23 C18 -0.7(10)
N3 C22 C23 C18 180.0(6)
N3 C25 C26 C27 177.6(7)
N3 C25 C26 N4 -1.5(10)
N4 C26 C27 C28 0.0(11)
C25 C26 C27 C28 -179.1(7)
C26 C27 C28 C29 -0.9(11)
C27 C28 C29 C30 0.0(11)
C28 C29 C30 N4 2.0(12)
C28 C29 C30 C31 -178.8(7)
C2 C1 N1 C5 2.9(10)
C7 C1 N1 C5 -176.1(6)
C2 C1 N1 Fe2 -178.1(5)
C7 C1 N1 Fe2 2.9(9)
C4 C5 N1 C1 -3.4(10)
C6 C5 N1 C1 175.9(6)
C4 C5 N1 Fe2 177.4(6)
C6 C5 N1 Fe2 -3.3(8)
N11 Fe2 N1 C1 -82.7(6)
N2 Fe2 N1 C1 -176.8(6)
N9 Fe2 N1 C1 87.8(6)
N10 Fe2 N1 C1 140.4(7)
N12 Fe2 N1 C1 3.1(6)
N11 Fe2 N1 C5 96.4(5)
N2 Fe2 N1 C5 2.3(5)
N9 Fe2 N1 C5 -93.2(5)
N10 Fe2 N1 C5 -40.5(9)
N12 Fe2 N1 C5 -177.9(5)
C5 C6 N2 C8 -176.1(6)
C5 C6 N2 Fe2 -0.4(9)
C9 C8 N2 C6 81.4(9)
C13 C8 N2 C6 -99.1(8)
C9 C8 N2 Fe2 -93.5(7)
C13 C8 N2 Fe2 86.0(8)
N11 Fe2 N2 C6 -85.6(5)
N9 Fe2 N2 C6 88.3(5)
N10 Fe2 N2 C6 165.6(5)
N12 Fe2 N2 C6 -178(100)
N1 Fe2 N2 C6 -1.0(5)
N11 Fe2 N2 C8 89.4(6)
N9 Fe2 N2 C8 -96.7(6)
N10 Fe2 N2 C8 -19.4(6)
N12 Fe2 N2 C8 -3(4)
N1 Fe2 N2 C8 174.0(6)
C26 C25 N3 C22 178.0(6)
C26 C25 N3 Fe1 -0.3(8)
C21 C22 N3 C25 -86.2(8)
C23 C22 N3 C25 93.1(8)
C21 C22 N3 Fe1 91.7(8)
C23 C22 N3 Fe1 -89.0(7)
N5 Fe1 N3 C25 139.9(15)
N6 Fe1 N3 C25 89.2(5)
N8 Fe1 N3 C25 -86.5(5)
N4 Fe1 N3 C25 1.2(5)
N7 Fe1 N3 C25 -163.8(5)
N5 Fe1 N3 C22 -38.0(19)
N6 Fe1 N3 C22 -88.8(6)
N8 Fe1 N3 C22 95.5(6)
N4 Fe1 N3 C22 -176.8(6)
N7 Fe1 N3 C22 18.3(6)
C29 C30 N4 C26 -2.9(11)
C31 C30 N4 C26 177.8(7)
C29 C30 N4 Fe1 175.5(5)
C31 C30 N4 Fe1 -3.8(10)
C27 C26 N4 C30 2.0(11)
C25 C26 N4 C30 -178.9(6)
C27 C26 N4 Fe1 -176.8(6)
C25 C26 N4 Fe1 2.4(8)
N5 Fe1 N4 C30 5.6(7)
N6 Fe1 N4 C30 92.2(7)
N3 Fe1 N4 C30 179.6(7)
N8 Fe1 N4 C30 -85.3(7)
N7 Fe1 N4 C30 -124.8(8)
N5 Fe1 N4 C26 -175.9(5)
N6 Fe1 N4 C26 -89.3(5)
N3 Fe1 N4 C26 -1.9(5)
N8 Fe1 N4 C26 93.2(5)
N7 Fe1 N4 C26 53.6(9)
C12 C13 O1 C17 -2.6(10)
C8 C13 O1 C17 176.5(6)
O2 C17 O1 C13 -91.3(7)
C16 C17 O1 C13 33.4(8)
C18 C23 O2 C17 -0.2(9)
C22 C23 O2 C17 -178.5(6)
O1 C17 O2 C23 93.6(6)
C16 C17 O2 C23 -31.0(8)
N6 Fe1 N5 C32 94(4)
N3 Fe1 N5 C32 43(5)
N8 Fe1 N5 C32 -90(4)
N4 Fe1 N5 C32 -179(100)
N7 Fe1 N5 C32 -13(4)
N5 Fe1 N6 C34 34(21)
N3 Fe1 N6 C34 -152(21)
N8 Fe1 N6 C34 -41(23)
N4 Fe1 N6 C34 -74(21)
N7 Fe1 N6 C34 118(21)
Fe1 N5 C32 C33 -74(23)
Fe1 N6 C34 C35 -107(66)
N7 C36 C37 C38 -0.3(11)
C41 C36 C37 C38 -178.2(7)
C36 C37 C38 C39 2.4(11)
C37 C38 C39 C40 -1.9(11)
C38 C39 C40 N7 -0.6(11)
C38 C39 C40 C42 176.8(7)
N7 C40 C42 N8 -2.6(10)
C39 C40 C42 N8 179.9(7)
C48 C43 C44 C45 2.0(11)
N8 C43 C44 C45 -180.0(7)
C43 C44 C45 C46 -1.1(11)
C43 C44 C45 C49 179.6(7)
C44 C45 C46 C47 0.6(11)
C49 C45 C46 C47 179.9(7)
C45 C46 C47 C48 -0.9(11)
C45 C46 C47 C50 -177.3(7)
C46 C47 C48 O3 -178.5(6)
C50 C47 C48 O3 -2.0(11)
C46 C47 C48 C43 1.8(11)
C50 C47 C48 C43 178.3(6)
C44 C43 C48 C47 -2.3(11)
N8 C43 C48 C47 179.7(7)
C44 C43 C48 O3 178.0(6)
N8 C43 C48 O3 0.0(10)
C48 C47 C50 C53 -85.3(8)
C46 C47 C50 C53 91.2(8)
C48 C47 C50 C51 31.4(9)
C46 C47 C50 C51 -152.2(7)
C47 C50 C51 C52 -58.5(7)
C53 C50 C51 C52 59.6(7)
C50 C51 C52 O4 -62.5(7)
C50 C51 C52 O3 60.6(8)
C47 C50 C53 C58 85.9(8)
C51 C50 C53 C58 -30.8(8)
C47 C50 C53 C54 -90.3(8)
C51 C50 C53 C54 153.0(7)
C58 C53 C54 C55 0.2(11)
C50 C53 C54 C55 176.3(6)
C53 C54 C55 C56 0.7(10)
C53 C54 C55 C59 -176.6(7)
C54 C55 C56 C57 -1.4(10)
C59 C55 C56 C57 175.9(7)
C55 C56 C57 C58 1.2(10)
C55 C56 C57 N9 -178.5(6)
C54 C53 C58 O4 177.7(6)
C50 C53 C58 O4 1.5(10)
C54 C53 C58 C57 -0.4(10)
C50 C53 C58 C57 -176.7(6)
C56 C57 C58 O4 -178.6(6)
N9 C57 C58 O4 1.1(9)
C56 C57 C58 C53 -0.3(10)
N9 C57 C58 C53 179.4(6)
N9 C60 C61 N10 4.7(10)
N9 C60 C61 C62 -177.4(7)
N10 C61 C62 C63 -2.0(11)
C60 C61 C62 C63 -179.8(7)
C61 C62 C63 C64 1.9(11)
C62 C63 C64 C65 -0.9(12)
C63 C64 C65 N10 0.0(12)
C63 C64 C65 C66 178.5(7)
C37 C36 N7 C40 -2.3(10)
C41 C36 N7 C40 175.7(7)
C37 C36 N7 Fe1 177.5(5)
C41 C36 N7 Fe1 -4.5(10)
C39 C40 N7 C36 2.8(10)
C42 C40 N7 C36 -174.7(6)
C39 C40 N7 Fe1 -177.1(6)
C42 C40 N7 Fe1 5.5(8)
N5 Fe1 N7 C36 82.8(6)
N6 Fe1 N7 C36 -2.9(7)
N3 Fe1 N7 C36 -89.9(6)
N8 Fe1 N7 C36 175.4(6)
N4 Fe1 N7 C36 -143.9(7)
N5 Fe1 N7 C40 -97.4(5)
N6 Fe1 N7 C40 176.9(5)
N3 Fe1 N7 C40 89.9(5)
N8 Fe1 N7 C40 -4.8(5)
N4 Fe1 N7 C40 35.9(9)
C40 C42 N8 C43 173.6(6)
C40 C42 N8 Fe1 -1.9(9)
C44 C43 N8 C42 -82.2(9)
C48 C43 N8 C42 95.8(9)
C44 C43 N8 Fe1 92.6(8)
C48 C43 N8 Fe1 -89.4(8)
N5 Fe1 N8 C42 87.8(5)
N6 Fe1 N8 C42 162(3)
N3 Fe1 N8 C42 -85.9(5)
N4 Fe1 N8 C42 -164.5(5)
N7 Fe1 N8 C42 3.6(5)
N5 Fe1 N8 C43 -87.2(6)
N6 Fe1 N8 C43 -13(3)
N3 Fe1 N8 C43 99.1(6)
N4 Fe1 N8 C43 20.5(6)
N7 Fe1 N8 C43 -171.3(6)
C61 C60 N9 C57 -178.6(6)
C61 C60 N9 Fe2 -3.5(8)
C56 C57 N9 C60 79.7(8)
C58 C57 N9 C60 -100.0(8)
C56 C57 N9 Fe2 -94.3(7)
C58 C57 N9 Fe2 85.9(8)
N11 Fe2 N9 C60 -126.7(13)
N2 Fe2 N9 C60 89.4(5)
N10 Fe2 N9 C60 1.3(5)
N12 Fe2 N9 C60 -86.7(5)
N1 Fe2 N9 C60 165.2(5)
N11 Fe2 N9 C57 47.4(16)
N2 Fe2 N9 C57 -96.5(6)
N10 Fe2 N9 C57 175.5(6)
N12 Fe2 N9 C57 87.5(6)
N1 Fe2 N9 C57 -20.6(6)
C64 C65 N10 C61 0.0(10)
C66 C65 N10 C61 -178.7(7)
C64 C65 N10 Fe2 -177.6(5)
C66 C65 N10 Fe2 3.8(10)
C62 C61 N10 C65 1.1(10)
C60 C61 N10 C65 178.9(6)
C62 C61 N10 Fe2 179.1(6)
C60 C61 N10 Fe2 -3.0(8)
N11 Fe2 N10 C65 -9.8(7)
N2 Fe2 N10 C65 82.9(6)
N9 Fe2 N10 C65 178.7(6)
N12 Fe2 N10 C65 -96.0(6)
N1 Fe2 N10 C65 124.2(7)
N11 Fe2 N10 C61 172.5(5)
N2 Fe2 N10 C61 -94.8(5)
N9 Fe2 N10 C61 1.0(5)
N12 Fe2 N10 C61 86.3(5)
N1 Fe2 N10 C61 -53.5(8)
C47 C48 O3 C52 0.9(10)
C43 C48 O3 C52 -179.4(6)
O4 C52 O3 C48 93.3(7)
C51 C52 O3 C48 -31.3(8)
C53 C58 O4 C52 -1.6(9)
C57 C58 O4 C52 176.6(6)
O3 C52 O4 C58 -92.3(7)
C51 C52 O4 C58 33.0(8)
C68 C67 N11 Fe2 118(39)
N2 Fe2 N11 C67 89(4)
N9 Fe2 N11 C67 -55(4)
N10 Fe2 N11 C67 179(100)
N12 Fe2 N11 C67 -95(4)
N1 Fe2 N11 C67 14(4)
C70 C69 N12 Fe2 -158(100)
N11 Fe2 N12 C69 96(6)
N2 Fe2 N12 C69 -171(5)
N9 Fe2 N12 C69 -77(6)
N10 Fe2 N12 C69 -155(6)
N1 Fe2 N12 C69 12(6)
